data_7220584
loop_
_publ_author_name
'Christensen, Mikkel A.'
'Rudebusch, Gabriel E.'
'Parker, Christian Richard'
'Andersen, Cecilie Lindholm'
'Kadziola, Anders'
'Haley, Michael M.'
'Hammerich, Ole'
'Nielsen, Mogens Brondsted'

_publ_section_title
;
 Diindenothienoacene--tetrathiafulvalene redox systems
;
_journal_name_full 'RSC Adv.'
_journal_paper_doi 10.1039/C5RA09581F
_journal_year 2015
_chemical_formula_sum 'C21 H22 S5'
_chemical_formula_weight 434.69
_chemical_name_systematic
; 
 ? 
;
_space_group_IT_number 2
_symmetry_cell_setting triclinic
_symmetry_space_group_name_Hall '-P 1'
_symmetry_space_group_name_H-M 'P -1'
_atom_sites_solution_hydrogens difmap
_atom_sites_solution_primary iterative
_atom_sites_solution_secondary difmap
_audit_creation_method SHELXL-97
_audit_update_record
;
2015-03-26 deposited with the CCDC.
2015-05-27 downloaded from the CCDC.
;
_cell_angle_alpha 106.867(3)
_cell_angle_beta 104.772(3)
_cell_angle_gamma 97.842(3)
_cell_formula_units_Z 2
_cell_length_a 8.4813(6)
_cell_length_b 9.5976(7)
_cell_length_c 14.0855(10)
_cell_measurement_reflns_used 18356
_cell_measurement_temperature 122(2)
_cell_measurement_theta_max 30.55
_cell_measurement_theta_min 2.28
_cell_volume 1033.18(13)
_computing_cell_refinement 'APEX2 v.2013.6-2, Bruker/Nonius'
_computing_data_collection 'APEX2 v.2013.6-2, Bruker/Nonius'
_computing_data_reduction 'APEX2 v.2013.6-2, Bruker/Nonius'
_computing_molecular_graphics 'ORTEP-II (Johnson, 1976)'
_computing_structure_refinement 'SHELXL-97 (Sheldrick, 1997)'
_computing_structure_solution 'APEX2 v.2013.6-2, Bruker/Nonius'
_diffrn_ambient_temperature 122(2)
_diffrn_measured_fraction_theta_full 0.665
_diffrn_measured_fraction_theta_max 0.665
_diffrn_measurement_device_type 'Bruker D8 Venture'
_diffrn_radiation_monochromator graphite
_diffrn_radiation_source 'fine-focus sealed tube'
_diffrn_radiation_type MoK\a
_diffrn_radiation_wavelength 0.71073
_diffrn_reflns_av_R_equivalents 0.0486
_diffrn_reflns_av_sigmaI/netI 0.0507
_diffrn_reflns_limit_h_max 12
_diffrn_reflns_limit_h_min -12
_diffrn_reflns_limit_k_max 13
_diffrn_reflns_limit_k_min -13
_diffrn_reflns_limit_l_max 19
_diffrn_reflns_limit_l_min -20
_diffrn_reflns_number 18356
_diffrn_reflns_theta_full 30.55
_diffrn_reflns_theta_max 30.55
_diffrn_reflns_theta_min 2.28
_exptl_absorpt_coefficient_mu 0.564
_exptl_absorpt_correction_T_max 0.745
_exptl_absorpt_correction_T_min 0.680
_exptl_absorpt_correction_type multi-scan
_exptl_crystal_density_diffrn 1.397
_exptl_crystal_density_method 'not measured'
_exptl_crystal_F_000 456
_refine_diff_density_max 0.466
_refine_diff_density_min -0.458
_refine_diff_density_rms 0.103
_refine_ls_extinction_method none
_refine_ls_goodness_of_fit_ref 1.082
_refine_ls_hydrogen_treatment constr
_refine_ls_matrix_type full
_refine_ls_number_parameters 237
_refine_ls_number_reflns 4204
_refine_ls_number_restraints 408
_refine_ls_restrained_S_all 1.087
_refine_ls_R_factor_all 0.0635
_refine_ls_R_factor_gt 0.0463
_refine_ls_shift/su_max 0.000
_refine_ls_shift/su_mean 0.000
_refine_ls_structure_factor_coef Fsqd
_refine_ls_weighting_details 'calc w=1/[\s^2^(Fo^2^)+(0.1013P)^2^+0.0000P] where P=(Fo^2^+2Fc^2^)/3'
_refine_ls_weighting_scheme calc
_refine_ls_wR_factor_gt 0.1452
_refine_ls_wR_factor_ref 0.1539
_reflns_number_gt 3347
_reflns_number_total 4204
_reflns_threshold_expression >2sigma(I)
_cod_data_source_file c5ra09581f2.cif
_cod_data_source_block mo_d8v831_0m
_cod_database_code 7220584

loop_
_symmetry_equiv_pos_as_xyz
'x, y, z'
'-x, -y, -z'

loop_
_atom_site_label
_atom_site_type_symbol
_atom_site_fract_x
_atom_site_fract_y
_atom_site_fract_z
_atom_site_U_iso_or_equiv
_atom_site_adp_type
_atom_site_occupancy
_atom_site_symmetry_multiplicity
_atom_site_calc_flag
_atom_site_refinement_flags
S1 S -0.13824(9) 0.69962(8) 0.07506(6) 0.02307(17) Uani 1 1 d U
S2 S -0.03470(8) 0.98029(8) 0.26181(5) 0.01911(16) Uani 1 1 d U
S3 S -0.08040(7) 1.31028(7) 0.36404(5) 0.01615(16) Uani 1 1 d U
S4 S 0.18392(8) 0.85709(8) 0.39625(5) 0.01822(16) Uani 1 1 d U
S5 S 0.10612(9) 0.55665(8) 0.22388(6) 0.02473(18) Uani 1 1 d U
C1 C 0.4196(5) 0.7934(5) -0.0303(3) 0.0433(8) Uani 1 1 d U
H1A H 0.4886 0.8441 0.0426 0.065 Uiso 1 1 calc R
H1B H 0.4697 0.8323 -0.0756 0.065 Uiso 1 1 calc R
H1C H 0.4134 0.6857 -0.0490 0.065 Uiso 1 1 calc R
C2 C 0.2435(4) 0.8215(4) -0.0442(3) 0.0349(6) Uani 1 1 d U
H2A H 0.2508 0.9306 -0.0231 0.042 Uiso 1 1 calc R
H2B H 0.1768 0.7763 -0.1189 0.042 Uiso 1 1 calc R
C3 C 0.1543(4) 0.7565(4) 0.0202(2) 0.0271(5) Uani 1 1 d U
H3A H 0.1454 0.6472 -0.0017 0.032 Uiso 1 1 calc R
H3B H 0.2221 0.8004 0.0948 0.032 Uiso 1 1 calc R
C4 C -0.0192(4) 0.7865(4) 0.0081(2) 0.0253(5) Uani 1 1 d U
H4A H -0.0831 0.7500 -0.0672 0.030 Uiso 1 1 calc R
H4B H -0.0087 0.8959 0.0348 0.030 Uiso 1 1 calc R
C5 C -0.0174(3) 0.7981(3) 0.2051(2) 0.0192(4) Uani 1 1 d U
C6 C 0.1002(3) 1.0108(3) 0.3853(2) 0.0167(4) Uani 1 1 d U
C7 C 0.1342(3) 1.1430(3) 0.4649(2) 0.0165(4) Uani 1 1 d U
C8 C 0.0630(3) 1.2711(3) 0.4595(2) 0.0162(4) Uani 1 1 d U
C9 C 0.1243(3) 1.3867(3) 0.5535(2) 0.0162(4) Uani 1 1 d U
C10 C 0.0574(3) 1.5126(3) 0.5494(2) 0.0161(4) Uani 1 1 d U
C11 C 0.0825(3) 0.7397(3) 0.2672(2) 0.0183(4) Uani 1 1 d U
C12 C 0.2403(3) 1.3390(3) 0.6273(2) 0.0167(4) Uani 1 1 d U
C13 C 0.3325(3) 1.4114(3) 0.7317(2) 0.0192(4) Uani 1 1 d U
H13 H 0.3263 1.5099 0.7676 0.023 Uiso 1 1 calc R
C14 C 0.4349(3) 1.3351(3) 0.7825(2) 0.0211(4) Uani 1 1 d U
H14 H 0.4979 1.3818 0.8541 0.025 Uiso 1 1 calc R
C15 C 0.4454(3) 1.1916(3) 0.7291(2) 0.0214(5) Uani 1 1 d U
H15 H 0.5176 1.1428 0.7646 0.026 Uiso 1 1 calc R
C16 C 0.3521(3) 1.1181(3) 0.6245(2) 0.0205(4) Uani 1 1 d U
H16 H 0.3596 1.0199 0.5889 0.025 Uiso 1 1 calc R
C17 C 0.2477(3) 1.1914(3) 0.5732(2) 0.0169(4) Uani 1 1 d U
C18 C 0.2688(3) 0.5410(3) 0.3307(2) 0.0196(4) Uani 1 1 d U
H18A H 0.3713 0.6200 0.3509 0.024 Uiso 1 1 calc R
H18B H 0.2300 0.5502 0.3924 0.024 Uiso 1 1 calc R
C19 C 0.3029(3) 0.3866(3) 0.2889(2) 0.0214(5) Uani 1 1 d U
H19A H 0.3466 0.3820 0.2295 0.026 Uiso 1 1 calc R
H19B H 0.1962 0.3106 0.2624 0.026 Uiso 1 1 calc R
C20 C 0.4286(4) 0.3487(4) 0.3716(2) 0.0248(5) Uani 1 1 d U
H20A H 0.5357 0.4242 0.3981 0.030 Uiso 1 1 calc R
H20B H 0.3851 0.3524 0.4310 0.030 Uiso 1 1 calc R
C21 C 0.4598(4) 0.1936(4) 0.3270(3) 0.0380(8) Uani 1 1 d U
H21A H 0.3538 0.1188 0.3004 0.057 Uiso 1 1 calc R
H21B H 0.5387 0.1717 0.3819 0.057 Uiso 1 1 calc R
H21C H 0.5069 0.1909 0.2699 0.057 Uiso 1 1 calc R

loop_
_atom_site_aniso_label
_atom_site_aniso_U_11
_atom_site_aniso_U_22
_atom_site_aniso_U_33
_atom_site_aniso_U_23
_atom_site_aniso_U_13
_atom_site_aniso_U_12
S1 0.0245(3) 0.0189(3) 0.0191(3) 0.0037(3) -0.0015(2) 0.0051(3)
S2 0.0227(3) 0.0166(3) 0.0169(3) 0.0055(3) 0.0018(2) 0.0097(3)
S3 0.0193(3) 0.0152(3) 0.0136(3) 0.0044(2) 0.0028(2) 0.0081(2)
S4 0.0228(3) 0.0145(3) 0.0169(3) 0.0059(3) 0.0024(2) 0.0088(2)
S5 0.0317(4) 0.0146(3) 0.0214(3) 0.0032(3) -0.0020(3) 0.0104(3)
C1 0.0399(17) 0.056(2) 0.0310(16) 0.0118(17) 0.0121(14) 0.0051(17)
C2 0.0394(13) 0.0377(14) 0.0238(12) 0.0115(12) 0.0047(11) 0.0038(12)
C3 0.0317(11) 0.0268(11) 0.0195(10) 0.0081(10) 0.0030(9) 0.0055(10)
C4 0.0331(11) 0.0239(11) 0.0179(9) 0.0093(9) 0.0026(8) 0.0090(9)
C5 0.0219(8) 0.0166(8) 0.0180(8) 0.0067(7) 0.0022(7) 0.0071(7)
C6 0.0194(8) 0.0155(8) 0.0171(8) 0.0078(7) 0.0045(7) 0.0073(7)
C7 0.0190(7) 0.0158(8) 0.0161(7) 0.0069(7) 0.0045(6) 0.0075(7)
C8 0.0189(8) 0.0153(8) 0.0152(8) 0.0059(7) 0.0041(7) 0.0073(7)
C9 0.0192(8) 0.0171(8) 0.0155(8) 0.0076(7) 0.0062(7) 0.0085(7)
C10 0.0179(9) 0.0165(9) 0.0150(9) 0.0053(8) 0.0053(7) 0.0077(8)
C11 0.0219(8) 0.0139(8) 0.0178(8) 0.0049(7) 0.0034(7) 0.0067(7)
C12 0.0183(7) 0.0178(8) 0.0169(8) 0.0083(7) 0.0056(6) 0.0081(7)
C13 0.0220(9) 0.0192(9) 0.0168(9) 0.0066(8) 0.0044(7) 0.0077(8)
C14 0.0234(9) 0.0227(10) 0.0163(9) 0.0068(8) 0.0030(8) 0.0076(8)
C15 0.0219(9) 0.0220(10) 0.0190(9) 0.0083(8) 0.0006(8) 0.0094(8)
C16 0.0236(9) 0.0197(9) 0.0187(9) 0.0082(8) 0.0031(7) 0.0093(8)
C17 0.0190(7) 0.0174(8) 0.0169(8) 0.0079(7) 0.0055(6) 0.0077(7)
C18 0.0239(9) 0.0160(9) 0.0187(9) 0.0063(8) 0.0040(8) 0.0079(8)
C19 0.0241(10) 0.0188(10) 0.0245(10) 0.0093(9) 0.0079(8) 0.0107(9)
C20 0.0240(11) 0.0227(11) 0.0302(12) 0.0133(10) 0.0053(9) 0.0097(9)
C21 0.0347(15) 0.0268(16) 0.061(2) 0.0211(16) 0.0158(14) 0.0173(13)

loop_
_atom_type_symbol
_atom_type_description
_atom_type_scat_dispersion_real
_atom_type_scat_dispersion_imag
_atom_type_scat_source
C C 0.0033 0.0016 'International Tables Vol C Tables 4.2.6.8 and 6.1.1.4'
H H 0.0000 0.0000 'International Tables Vol C Tables 4.2.6.8 and 6.1.1.4'
S S 0.1246 0.1234 'International Tables Vol C Tables 4.2.6.8 and 6.1.1.4'

loop_
_geom_angle_atom_site_label_1
_geom_angle_atom_site_label_2
_geom_angle_atom_site_label_3
_geom_angle
_geom_angle_site_symmetry_1
_geom_angle_site_symmetry_3
C5 S1 C4 100.15(14) . .
C6 S2 C5 96.60(12) . .
C10 S3 C8 90.20(12) 2_586 .
C11 S4 C6 96.43(12) . .
C11 S5 C18 105.25(13) . .
C2 C1 H1A 109.5 . .
C2 C1 H1B 109.5 . .
H1A C1 H1B 109.5 . .
C2 C1 H1C 109.5 . .
H1A C1 H1C 109.5 . .
H1B C1 H1C 109.5 . .
C3 C2 C1 112.3(3) . .
C3 C2 H2A 109.1 . .
C1 C2 H2A 109.1 . .
C3 C2 H2B 109.1 . .
C1 C2 H2B 109.1 . .
H2A C2 H2B 107.9 . .
C4 C3 C2 112.4(2) . .
C4 C3 H3A 109.1 . .
C2 C3 H3A 109.1 . .
C4 C3 H3B 109.1 . .
C2 C3 H3B 109.1 . .
H3A C3 H3B 107.8 . .
C3 C4 S1 114.55(18) . .
C3 C4 H4A 108.6 . .
S1 C4 H4A 108.6 . .
C3 C4 H4B 108.6 . .
S1 C4 H4B 108.6 . .
H4A C4 H4B 107.6 . .
C11 C5 S2 117.0(2) . .
C11 C5 S1 124.5(2) . .
S2 C5 S1 118.38(13) . .
C7 C6 S2 121.88(17) . .
C7 C6 S4 124.43(18) . .
S2 C6 S4 113.69(16) . .
C6 C7 C8 125.9(2) . .
C6 C7 C17 129.9(2) . .
C8 C7 C17 104.3(2) . .
C9 C8 C7 111.0(2) . .
C9 C8 S3 113.70(18) . .
C7 C8 S3 135.2(2) . .
C8 C9 C10 111.9(2) . .
C8 C9 C12 108.4(2) . .
C10 C9 C12 139.8(3) . .
C10 C10 C9 112.1(3) 2_586 .
C10 C10 S3 112.2(2) 2_586 2_586
C9 C10 S3 135.8(2) . 2_586
C5 C11 S5 122.6(2) . .
C5 C11 S4 116.2(2) . .
S5 C11 S4 121.10(13) . .
C13 C12 C17 121.3(2) . .
C13 C12 C9 131.5(2) . .
C17 C12 C9 107.2(2) . .
C12 C13 C14 118.1(3) . .
C12 C13 H13 120.9 . .
C14 C13 H13 120.9 . .
C15 C14 C13 120.7(3) . .
C15 C14 H14 119.6 . .
C13 C14 H14 119.6 . .
C14 C15 C16 121.3(2) . .
C14 C15 H15 119.4 . .
C16 C15 H15 119.4 . .
C17 C16 C15 118.8(3) . .
C17 C16 H16 120.6 . .
C15 C16 H16 120.6 . .
C16 C17 C12 119.7(2) . .
C16 C17 C7 131.2(3) . .
C12 C17 C7 109.1(2) . .
C19 C18 S5 105.42(19) . .
C19 C18 H18A 110.7 . .
S5 C18 H18A 110.7 . .
C19 C18 H18B 110.7 . .
S5 C18 H18B 110.7 . .
H18A C18 H18B 108.8 . .
C18 C19 C20 112.8(3) . .
C18 C19 H19A 109.0 . .
C20 C19 H19A 109.0 . .
C18 C19 H19B 109.0 . .
C20 C19 H19B 109.0 . .
H19A C19 H19B 107.8 . .
C21 C20 C19 111.3(3) . .
C21 C20 H20A 109.4 . .
C19 C20 H20A 109.4 . .
C21 C20 H20B 109.4 . .
C19 C20 H20B 109.4 . .
H20A C20 H20B 108.0 . .
C20 C21 H21A 109.5 . .
C20 C21 H21B 109.5 . .
H21A C21 H21B 109.5 . .
C20 C21 H21C 109.5 . .
H21A C21 H21C 109.5 . .
H21B C21 H21C 109.5 . .

loop_
_geom_bond_atom_site_label_1
_geom_bond_atom_site_label_2
_geom_bond_distance
_geom_bond_site_symmetry_2
S1 C5 1.753(3) .
S1 C4 1.821(3) .
S2 C6 1.738(3) .
S2 C5 1.742(3) .
S3 C10 1.732(3) 2_586
S3 C8 1.736(2) .
S4 C11 1.750(3) .
S4 C6 1.751(2) .
S5 C11 1.742(3) .
S5 C18 1.822(2) .
C1 C2 1.527(5) .
C1 H1A 0.9800 .
C1 H1B 0.9800 .
C1 H1C 0.9800 .
C2 C3 1.529(4) .
C2 H2A 0.9900 .
C2 H2B 0.9900 .
C3 C4 1.514(4) .
C3 H3A 0.9900 .
C3 H3B 0.9900 .
C4 H4A 0.9900 .
C4 H4B 0.9900 .
C5 C11 1.355(3) .
C6 C7 1.364(4) .
C7 C8 1.455(3) .
C7 C17 1.478(4) .
C8 C9 1.376(4) .
C9 C10 1.413(3) .
C9 C12 1.461(3) .
C10 C10 1.412(5) 2_586
C10 S3 1.732(3) 2_586
C12 C13 1.389(4) .
C12 C17 1.419(4) .
C13 C14 1.401(3) .
C13 H13 0.9500 .
C14 C15 1.392(4) .
C14 H14 0.9500 .
C15 C16 1.394(4) .
C15 H15 0.9500 .
C16 C17 1.393(3) .
C16 H16 0.9500 .
C18 C19 1.524(4) .
C18 H18A 0.9900 .
C18 H18B 0.9900 .
C19 C20 1.531(3) .
C19 H19A 0.9900 .
C19 H19B 0.9900 .
C20 C21 1.526(4) .
C20 H20A 0.9900 .
C20 H20B 0.9900 .
C21 H21A 0.9800 .
C21 H21B 0.9800 .
C21 H21C 0.9800 .

loop_
_geom_torsion_atom_site_label_1
_geom_torsion_atom_site_label_2
_geom_torsion_atom_site_label_3
_geom_torsion_atom_site_label_4
_geom_torsion
_geom_torsion_site_symmetry_1
_geom_torsion_site_symmetry_4
C1 C2 C3 C4 179.0(3) . .
C2 C3 C4 S1 175.6(2) . .
C5 S1 C4 C3 65.9(3) . .
C6 S2 C5 C11 0.9(2) . .
C6 S2 C5 S1 177.34(17) . .
C4 S1 C5 C11 -107.4(3) . .
C4 S1 C5 S2 76.50(18) . .
C5 S2 C6 C7 180.0(2) . .
C5 S2 C6 S4 -0.49(17) . .
C11 S4 C6 C7 179.6(2) . .
C11 S4 C6 S2 0.07(17) . .
S2 C6 C7 C8 1.5(4) . .
S4 C6 C7 C8 -178.0(2) . .
S2 C6 C7 C17 -178.0(2) . .
S4 C6 C7 C17 2.5(4) . .
C6 C7 C8 C9 -179.7(3) . .
C17 C7 C8 C9 -0.1(3) . .
C6 C7 C8 S3 1.2(4) . .
C17 C7 C8 S3 -179.2(2) . .
C10 S3 C8 C9 0.8(2) 2_586 .
C10 S3 C8 C7 179.8(3) 2_586 .
C7 C8 C9 C10 179.6(2) . .
S3 C8 C9 C10 -1.1(3) . .
C7 C8 C9 C12 -0.5(3) . .
S3 C8 C9 C12 178.84(16) . .
C8 C9 C10 C10 0.9(4) . 2_586
C12 C9 C10 C10 -179.0(3) . 2_586
C8 C9 C10 S3 -179.5(2) . 2_586
C12 C9 C10 S3 0.5(5) . 2_586
S2 C5 C11 S5 177.25(15) . .
S1 C5 C11 S5 1.1(4) . .
S2 C5 C11 S4 -1.0(3) . .
S1 C5 C11 S4 -177.20(16) . .
C18 S5 C11 C5 173.8(2) . .
C18 S5 C11 S4 -8.0(2) . .
C6 S4 C11 C5 0.6(2) . .
C6 S4 C11 S5 -177.73(17) . .
C8 C9 C12 C13 -178.7(3) . .
C10 C9 C12 C13 1.2(5) . .
C8 C9 C12 C17 0.9(3) . .
C10 C9 C12 C17 -179.2(3) . .
C17 C12 C13 C14 0.5(4) . .
C9 C12 C13 C14 -179.9(3) . .
C12 C13 C14 C15 0.9(4) . .
C13 C14 C15 C16 -1.4(4) . .
C14 C15 C16 C17 0.5(4) . .
C15 C16 C17 C12 1.0(4) . .
C15 C16 C17 C7 -179.3(3) . .
C13 C12 C17 C16 -1.5(4) . .
C9 C12 C17 C16 178.8(2) . .
C13 C12 C17 C7 178.7(2) . .
C9 C12 C17 C7 -1.0(3) . .
C6 C7 C17 C16 0.5(5) . .
C8 C7 C17 C16 -179.1(3) . .
C6 C7 C17 C12 -179.7(3) . .
C8 C7 C17 C12 0.7(3) . .
C11 S5 C18 C19 -174.18(18) . .
S5 C18 C19 C20 -175.71(19) . .
C18 C19 C20 C21 -179.9(3) . .
